data_7717912
loop_
_publ_author_name
'Eilers, Marcel'
'B&#xfc;ltena, Saskia'
'Schwitalla, Kevin'
'Schmidtmann, Marc'
'Beckhaus, R&#xfc;diger'

_publ_section_title
;
 Synthesis, characterization and functionalization of titanium
 &#x3ba;<sup>1</sup><i>N</i> amidinato complexes from carbodiimides.
;
_journal_issue 5
_journal_name_full 'Dalton transactions (Cambridge, England : 2003)'
_journal_page_first 1972
_journal_page_last 1979
_journal_paper_doi 10.1039/d4dt03261f
_journal_volume 54
_journal_year 2025
_chemical_formula_structural 'Ti(C33H40N2)2 *C6D6'
_chemical_formula_sum 'C72 H80 D6 N4 Ti'
_chemical_formula_weight 1061.38
_space_group_crystal_system triclinic
_space_group_IT_number 2
_space_group_name_Hall '-P 1'
_space_group_name_H-M_alt 'P -1'
_atom_sites_solution_hydrogens difmap
_atom_sites_solution_primary direct
_atom_sites_solution_secondary difmap
_audit_creation_method SHELXL-2019/3
_audit_update_record
;
2024-11-14 deposited with the CCDC.	2024-12-10 downloaded from the CCDC.
;
_cell_angle_alpha 90.7480(17)
_cell_angle_beta 100.9596(16)
_cell_angle_gamma 94.3094(16)
_cell_formula_units_Z 2
_cell_length_a 10.7094(3)
_cell_length_b 14.8769(5)
_cell_length_c 19.1824(6)
_cell_measurement_reflns_used 9939
_cell_measurement_temperature 100(2)
_cell_measurement_theta_max 74.48
_cell_measurement_theta_min 2.98
_cell_volume 2990.80(16)
_computing_cell_refinement 'Bruker SAINT V8.40B'
_computing_data_collection 'Bruker APEX3'
_computing_data_reduction 'Bruker SAINT V8.40B'
_computing_structure_refinement 'SHELXL-2019/2 (Sheldrick, 2019)'
_computing_structure_solution 'SHELXS-2013/1 (Sheldrick, 2013)'
_diffrn_ambient_temperature 100(2)
_diffrn_measured_fraction_theta_full 0.998
_diffrn_measured_fraction_theta_max 0.993
_diffrn_measurement_device_type 'Bruker Photon III CPAD'
_diffrn_measurement_method '\f and \w scans'
_diffrn_radiation_type CuK\a
_diffrn_radiation_wavelength 1.54178
_diffrn_reflns_av_R_equivalents 0.0448
_diffrn_reflns_av_unetI/netI 0.0268
_diffrn_reflns_Laue_measured_fraction_full 0.998
_diffrn_reflns_Laue_measured_fraction_max 0.993
_diffrn_reflns_limit_h_max 11
_diffrn_reflns_limit_h_min -13
_diffrn_reflns_limit_k_max 18
_diffrn_reflns_limit_k_min -18
_diffrn_reflns_limit_l_max 23
_diffrn_reflns_limit_l_min -23
_diffrn_reflns_number 78260
_diffrn_reflns_point_group_measured_fraction_full 0.998
_diffrn_reflns_point_group_measured_fraction_max 0.993
_diffrn_reflns_theta_full 67.679
_diffrn_reflns_theta_max 74.494
_diffrn_reflns_theta_min 2.347
_diffrn_source 'I\mS microfocus'
_exptl_absorpt_coefficient_mu 1.546
_exptl_absorpt_correction_T_max 1.0000
_exptl_absorpt_correction_T_min 0.8928
_exptl_absorpt_correction_type multi-scan
_exptl_absorpt_process_details 'SADABS-2016/2 (Sheldrick)'
_exptl_crystal_colour 'brown violet'
_exptl_crystal_density_diffrn 1.179
_exptl_crystal_description plate
_exptl_crystal_F_000 1136
_exptl_crystal_size_max 0.080
_exptl_crystal_size_mid 0.050
_exptl_crystal_size_min 0.015
_refine_diff_density_max 0.405
_refine_diff_density_min -0.395
_refine_diff_density_rms 0.045
_refine_ls_extinction_method none
_refine_ls_goodness_of_fit_ref 1.021
_refine_ls_hydrogen_treatment constr
_refine_ls_matrix_type full
_refine_ls_number_parameters 698
_refine_ls_number_reflns 12165
_refine_ls_number_restraints 0
_refine_ls_restrained_S_all 1.021
_refine_ls_R_factor_all 0.0455
_refine_ls_R_factor_gt 0.0384
_refine_ls_shift/su_max 0.002
_refine_ls_shift/su_mean 0.000
_refine_ls_structure_factor_coef Fsqd
_refine_ls_weighting_details 'w=1/[\s^2^(Fo^2^)+(0.0500P)^2^+1.5000P] where P=(Fo^2^+2Fc^2^)/3'
_refine_ls_weighting_scheme calc
_refine_ls_wR_factor_gt 0.0964
_refine_ls_wR_factor_ref 0.1012
_reflns_Friedel_coverage 0.000
_reflns_number_gt 10699
_reflns_number_total 12165
_reflns_threshold_expression 'I > 2\s(I)'
_cod_data_source_file d4dt03261f2.cif
_cod_data_source_block 4b
_cod_database_code 7717912
_shelx_shelxl_version_number 2019/3
_shelx_space_group_comment
;
The symmetry employed for this shelxl refinement is uniquely defined
by the following loop, which should always be used as a source of
symmetry information in preference to the above space-group names.
They are only intended as comments.
;
_shelx_estimated_absorpt_t_min 0.886
_shelx_estimated_absorpt_t_max 0.977

loop_
_space_group_symop_operation_xyz
'x, y, z'
'-x, -y, -z'

loop_
_atom_site_label
_atom_site_type_symbol
_atom_site_fract_x
_atom_site_fract_y
_atom_site_fract_z
_atom_site_U_iso_or_equiv
_atom_site_adp_type
_atom_site_occupancy
_atom_site_site_symmetry_order
_atom_site_calc_flag
_atom_site_refinement_flags_posn
_atom_site_refinement_flags_adp
_atom_site_refinement_flags_occupancy
_atom_site_disorder_assembly
_atom_site_disorder_group
Ti1 Ti 0.24610(2) 0.65573(2) 0.24500(2) 0.01295(7) Uani 1 1 d . . . . .
N1 N 0.18355(11) 0.76425(8) 0.44204(6) 0.0158(2) Uani 1 1 d . . . . .
N2 N 0.19865(10) 0.73391(8) 0.32441(6) 0.0138(2) Uani 1 1 d . . . . .
N3 N 0.23797(11) 0.82009(8) 0.06157(6) 0.0161(2) Uani 1 1 d . . . . .
N4 N 0.25943(10) 0.75878(8) 0.17435(6) 0.0138(2) Uani 1 1 d . . . . .
C1 C 0.39750(12) 0.63823(9) 0.35139(7) 0.0153(3) Uani 1 1 d . . . . .
C2 C 0.46115(13) 0.69025(10) 0.30506(7) 0.0172(3) Uani 1 1 d . . . . .
H2 H 0.493391 0.751561 0.312673 0.021 Uiso 1 1 calc R U . . .
C3 C 0.46805(13) 0.63518(11) 0.24607(8) 0.0202(3) Uani 1 1 d . . . . .
H3 H 0.505032 0.652961 0.206635 0.024 Uiso 1 1 calc R U . . .
C4 C 0.41089(14) 0.54945(10) 0.25550(8) 0.0204(3) Uani 1 1 d . . . . .
H4 H 0.402129 0.499185 0.223410 0.025 Uiso 1 1 calc R U . . .
C5 C 0.36865(13) 0.55056(10) 0.32072(8) 0.0176(3) Uani 1 1 d . . . . .
H5 H 0.327859 0.500968 0.340579 0.021 Uiso 1 1 calc R U . . .
C6 C 0.36380(12) 0.67580(9) 0.41875(7) 0.0140(3) Uani 1 1 d . . . . .
C7 C 0.32574(13) 0.59987(9) 0.46667(7) 0.0153(3) Uani 1 1 d . . . . .
C8 C 0.21262(13) 0.54587(10) 0.44223(8) 0.0187(3) Uani 1 1 d . . . . .
H8 H 0.167788 0.552353 0.395067 0.022 Uiso 1 1 calc R U . . .
C9 C 0.16418(14) 0.48296(10) 0.48528(9) 0.0221(3) Uani 1 1 d . . . . .
H9 H 0.088231 0.446393 0.466735 0.027 Uiso 1 1 calc R U . . .
C10 C 0.22571(15) 0.47295(10) 0.55522(9) 0.0236(3) Uani 1 1 d . . . . .
C11 C 0.33958(15) 0.52531(10) 0.57938(8) 0.0225(3) Uani 1 1 d . . . . .
H11 H 0.384198 0.518802 0.626589 0.027 Uiso 1 1 calc R U . . .
C12 C 0.38922(14) 0.58673(10) 0.53603(8) 0.0188(3) Uani 1 1 d . . . . .
H12 H 0.467938 0.620528 0.553842 0.023 Uiso 1 1 calc R U . . .
C13 C 0.17079(18) 0.40876(12) 0.60371(10) 0.0323(4) Uani 1 1 d . . . . .
H13A H 0.082560 0.388649 0.582007 0.048 Uiso 1 1 calc R U . . .
H13B H 0.172371 0.439429 0.649436 0.048 Uiso 1 1 calc R U . . .
H13C H 0.221715 0.356466 0.611240 0.048 Uiso 1 1 calc R U . . .
C14 C 0.48141(13) 0.73822(9) 0.45253(7) 0.0149(3) Uani 1 1 d . . . . .
C15 C 0.59697(13) 0.70034(10) 0.47675(8) 0.0186(3) Uani 1 1 d . . . . .
H15 H 0.598886 0.636603 0.476720 0.022 Uiso 1 1 calc R U . . .
C16 C 0.70854(14) 0.75407(10) 0.50076(8) 0.0216(3) Uani 1 1 d . . . . .
H16 H 0.785390 0.726528 0.517591 0.026 Uiso 1 1 calc R U . . .
C17 C 0.71016(14) 0.84769(11) 0.50068(8) 0.0234(3) Uani 1 1 d . . . . .
C18 C 0.59574(15) 0.88526(11) 0.47521(9) 0.0260(3) Uani 1 1 d . . . . .
H18 H 0.594447 0.949013 0.474107 0.031 Uiso 1 1 calc R U . . .
C19 C 0.48289(14) 0.83153(10) 0.45124(8) 0.0205(3) Uani 1 1 d . . . . .
H19 H 0.406266 0.859081 0.433865 0.025 Uiso 1 1 calc R U . . .
C20 C 0.83273(16) 0.90548(12) 0.52636(11) 0.0340(4) Uani 1 1 d . . . . .
H20A H 0.862721 0.932521 0.485606 0.051 Uiso 1 1 calc R U . . .
H20B H 0.897492 0.868129 0.551516 0.051 Uiso 1 1 calc R U . . .
H20C H 0.817550 0.953325 0.558634 0.051 Uiso 1 1 calc R U . . .
C21 C 0.24261(12) 0.72925(9) 0.39731(7) 0.0136(3) Uani 1 1 d . . . . .
C22 C 0.22812(13) 0.77026(10) 0.51848(7) 0.0173(3) Uani 1 1 d . . . . .
H22 H 0.314181 0.746439 0.531005 0.021 Uiso 1 1 calc R U . . .
C23 C 0.13338(15) 0.71590(11) 0.55522(8) 0.0232(3) Uani 1 1 d . . . . .
H23A H 0.130904 0.651318 0.541498 0.028 Uiso 1 1 calc R U . . .
H23B H 0.046933 0.736289 0.539161 0.028 Uiso 1 1 calc R U . . .
C24 C 0.17068(19) 0.72716(14) 0.63637(9) 0.0360(4) Uani 1 1 d . . . . .
H24A H 0.252063 0.699656 0.653003 0.043 Uiso 1 1 calc R U . . .
H24B H 0.104306 0.695007 0.658360 0.043 Uiso 1 1 calc R U . . .
C25 C 0.1857(2) 0.82696(14) 0.66022(9) 0.0406(5) Uani 1 1 d . . . . .
H25A H 0.101390 0.852174 0.649894 0.049 Uiso 1 1 calc R U . . .
H25B H 0.217571 0.832014 0.712168 0.049 Uiso 1 1 calc R U . . .
C26 C 0.27706(18) 0.88080(13) 0.62285(9) 0.0358(4) Uani 1 1 d . . . . .
H26A H 0.363839 0.860449 0.637626 0.043 Uiso 1 1 calc R U . . .
H26B H 0.279998 0.945370 0.636723 0.043 Uiso 1 1 calc R U . . .
C27 C 0.23594(15) 0.86944(10) 0.54256(8) 0.0236(3) Uani 1 1 d . . . . .
H27A H 0.297790 0.904751 0.519286 0.028 Uiso 1 1 calc R U . . .
H27B H 0.151461 0.893370 0.527563 0.028 Uiso 1 1 calc R U . . .
C28 C 0.09537(13) 0.79652(9) 0.30317(7) 0.0154(3) Uani 1 1 d . . . . .
H28 H 0.082164 0.799160 0.250232 0.018 Uiso 1 1 calc R U . . .
C29 C -0.03523(13) 0.76527(10) 0.32003(8) 0.0178(3) Uani 1 1 d . . . . .
H29A H -0.029418 0.765297 0.372163 0.021 Uiso 1 1 calc R U . . .
H29B H -0.060259 0.702847 0.301349 0.021 Uiso 1 1 calc R U . . .
C30 C -0.13711(14) 0.82752(11) 0.28679(8) 0.0234(3) Uani 1 1 d . . . . .
H30A H -0.147913 0.823665 0.234392 0.028 Uiso 1 1 calc R U . . .
H30B H -0.219765 0.807442 0.299725 0.028 Uiso 1 1 calc R U . . .
C31 C -0.09919(15) 0.92510(11) 0.31251(9) 0.0249(3) Uani 1 1 d . . . . .
H31A H -0.163656 0.964507 0.288451 0.030 Uiso 1 1 calc R U . . .
H31B H -0.096716 0.930131 0.364275 0.030 Uiso 1 1 calc R U . . .
C32 C 0.03138(15) 0.95613(10) 0.29678(8) 0.0217(3) Uani 1 1 d . . . . .
H32A H 0.055783 1.018700 0.315256 0.026 Uiso 1 1 calc R U . . .
H32B H 0.027007 0.955684 0.244754 0.026 Uiso 1 1 calc R U . . .
C33 C 0.13259(14) 0.89436(9) 0.33115(8) 0.0177(3) Uani 1 1 d . . . . .
H33A H 0.140155 0.896987 0.383390 0.021 Uiso 1 1 calc R U . . .
H33B H 0.216395 0.915200 0.320007 0.021 Uiso 1 1 calc R U . . .
C34 C 0.09815(12) 0.61579(9) 0.13751(7) 0.0141(3) Uani 1 1 d . . . . .
C35 C 0.02603(12) 0.63455(9) 0.19013(7) 0.0152(3) Uani 1 1 d . . . . .
H35 H -0.026845 0.683060 0.190028 0.018 Uiso 1 1 calc R U . . .
C36 C 0.04621(13) 0.56909(10) 0.24241(8) 0.0173(3) Uani 1 1 d . . . . .
H36 H 0.010837 0.566274 0.284216 0.021 Uiso 1 1 calc R U . . .
C37 C 0.12813(13) 0.50847(9) 0.22182(8) 0.0177(3) Uani 1 1 d . . . . .
H37 H 0.156916 0.457146 0.247156 0.021 Uiso 1 1 calc R U . . .
C38 C 0.16021(13) 0.53688(9) 0.15719(7) 0.0162(3) Uani 1 1 d . . . . .
H38 H 0.214100 0.508020 0.131397 0.019 Uiso 1 1 calc R U . . .
C39 C 0.10719(12) 0.67624(9) 0.07555(7) 0.0135(3) Uani 1 1 d . . . . .
C40 C 0.16271(13) 0.62762(9) 0.01789(7) 0.0142(3) Uani 1 1 d . . . . .
C41 C 0.29105(13) 0.60896(9) 0.03488(8) 0.0170(3) Uani 1 1 d . . . . .
H41 H 0.337948 0.622848 0.081468 0.020 Uiso 1 1 calc R U . . .
C42 C 0.35118(14) 0.57063(10) -0.01490(8) 0.0204(3) Uani 1 1 d . . . . .
H42 H 0.438273 0.558612 -0.001722 0.024 Uiso 1 1 calc R U . . .
C43 C 0.28621(15) 0.54953(10) -0.08366(8) 0.0222(3) Uani 1 1 d . . . . .
C44 C 0.15929(14) 0.56896(10) -0.10100(8) 0.0207(3) Uani 1 1 d . . . . .
H44 H 0.113050 0.555829 -0.147844 0.025 Uiso 1 1 calc R U . . .
C45 C 0.09833(13) 0.60726(9) -0.05121(8) 0.0169(3) Uani 1 1 d . . . . .
H45 H 0.011430 0.619674 -0.064676 0.020 Uiso 1 1 calc R U . . .
C46 C 0.35065(18) 0.50597(14) -0.13747(10) 0.0361(4) Uani 1 1 d . . . . .
H46A H 0.442140 0.524654 -0.126999 0.054 Uiso 1 1 calc R U . . .
H46B H 0.313475 0.524769 -0.185215 0.054 Uiso 1 1 calc R U . . .
H46C H 0.338142 0.440226 -0.135092 0.054 Uiso 1 1 calc R U . . .
C47 C -0.02813(13) 0.70702(9) 0.05177(7) 0.0145(3) Uani 1 1 d . . . . .
C48 C -0.12905(13) 0.64505(10) 0.02133(7) 0.0171(3) Uani 1 1 d . . . . .
H48 H -0.112654 0.584645 0.011916 0.021 Uiso 1 1 calc R U . . .
C49 C -0.25303(14) 0.67080(10) 0.00471(8) 0.0211(3) Uani 1 1 d . . . . .
H49 H -0.319832 0.627935 -0.016938 0.025 Uiso 1 1 calc R U . . .
C50 C -0.28142(14) 0.75823(11) 0.01915(9) 0.0240(3) Uani 1 1 d . . . . .
C51 C -0.18186(14) 0.81829(10) 0.05267(9) 0.0228(3) Uani 1 1 d . . . . .
H51 H -0.199183 0.877620 0.064731 0.027 Uiso 1 1 calc R U . . .
C52 C -0.05746(14) 0.79329(10) 0.06889(8) 0.0185(3) Uani 1 1 d . . . . .
H52 H 0.008685 0.835677 0.092030 0.022 Uiso 1 1 calc R U . . .
C53 C -0.41507(16) 0.78686(13) -0.00052(11) 0.0353(4) Uani 1 1 d . . . . .
H53A H -0.444911 0.779053 -0.051949 0.053 Uiso 1 1 calc R U . . .
H53B H -0.415875 0.850408 0.013371 0.053 Uiso 1 1 calc R U . . .
H53C H -0.471502 0.749764 0.024205 0.053 Uiso 1 1 calc R U . . .
C54 C 0.20542(12) 0.75846(9) 0.10228(7) 0.0137(3) Uani 1 1 d . . . . .
C55 C 0.17670(13) 0.82832(9) -0.01253(7) 0.0156(3) Uani 1 1 d . . . . .
H55 H 0.103015 0.781845 -0.024990 0.019 Uiso 1 1 calc R U . . .
C56 C 0.27338(14) 0.81467(10) -0.06043(8) 0.0196(3) Uani 1 1 d . . . . .
H56A H 0.347996 0.859010 -0.046471 0.024 Uiso 1 1 calc R U . . .
H56B H 0.303603 0.753503 -0.053986 0.024 Uiso 1 1 calc R U . . .
C57 C 0.21438(16) 0.82601(12) -0.13830(8) 0.0261(3) Uani 1 1 d . . . . .
H57A H 0.145757 0.777470 -0.153569 0.031 Uiso 1 1 calc R U . . .
H57B H 0.280260 0.820102 -0.167592 0.031 Uiso 1 1 calc R U . . .
C58 C 0.15924(17) 0.91752(12) -0.15076(9) 0.0285(4) Uani 1 1 d . . . . .
H58A H 0.229625 0.965831 -0.142581 0.034 Uiso 1 1 calc R U . . .
H58B H 0.114223 0.919970 -0.200721 0.034 Uiso 1 1 calc R U . . .
C59 C 0.06671(15) 0.93372(10) -0.10139(8) 0.0227(3) Uani 1 1 d . . . . .
H59A H -0.009404 0.890403 -0.113946 0.027 Uiso 1 1 calc R U . . .
H59B H 0.038274 0.995386 -0.107792 0.027 Uiso 1 1 calc R U . . .
C60 C 0.12931(14) 0.92270(10) -0.02356(8) 0.0195(3) Uani 1 1 d . . . . .
H60A H 0.066740 0.932140 0.007240 0.023 Uiso 1 1 calc R U . . .
H60B H 0.201976 0.968694 -0.009930 0.023 Uiso 1 1 calc R U . . .
C61 C 0.34177(13) 0.84255(10) 0.20176(7) 0.0168(3) Uani 1 1 d . . . . .
H61 H 0.361634 0.837715 0.254600 0.020 Uiso 1 1 calc R U . . .
C62 C 0.47131(14) 0.85199(11) 0.17824(8) 0.0223(3) Uani 1 1 d . . . . .
H62A H 0.514807 0.795848 0.188236 0.027 Uiso 1 1 calc R U . . .
H62B H 0.457918 0.861265 0.126415 0.027 Uiso 1 1 calc R U . . .
C63 C 0.55524(16) 0.93174(12) 0.21755(9) 0.0312(4) Uani 1 1 d . . . . .
H63A H 0.574198 0.919887 0.269001 0.037 Uiso 1 1 calc R U . . .
H63B H 0.637152 0.937790 0.200629 0.037 Uiso 1 1 calc R U . . .
C64 C 0.49105(17) 1.01919(12) 0.20605(10) 0.0324(4) Uani 1 1 d . . . . .
H64A H 0.480126 1.034596 0.155315 0.039 Uiso 1 1 calc R U . . .
H64B H 0.545714 1.068514 0.234358 0.039 Uiso 1 1 calc R U . . .
C65 C 0.36111(17) 1.01050(11) 0.22801(9) 0.0287(4) Uani 1 1 d . . . . .
H65A H 0.318738 1.067082 0.217950 0.034 Uiso 1 1 calc R U . . .
H65B H 0.372651 1.000666 0.279705 0.034 Uiso 1 1 calc R U . . .
C66 C 0.27669(14) 0.93130(10) 0.18736(8) 0.0200(3) Uani 1 1 d . . . . .
H66A H 0.261428 0.942597 0.135807 0.024 Uiso 1 1 calc R U . . .
H66B H 0.193149 0.926096 0.202524 0.024 Uiso 1 1 calc R U . . .
C67 C 0.2308(3) 0.24342(18) 0.30342(12) 0.0577(6) Uani 1 1 d . . . . .
D67 D 0.188196 0.228973 0.341437 0.069 Uiso 1 1 calc R U . . .
C68 C 0.1617(2) 0.24894(16) 0.23526(12) 0.0523(6) Uani 1 1 d . . . . .
D68 D 0.071462 0.237937 0.226513 0.063 Uiso 1 1 calc R U . . .
C69 C 0.2222(2) 0.27010(14) 0.18039(12) 0.0494(5) Uani 1 1 d . . . . .
D69 D 0.174210 0.273050 0.133542 0.059 Uiso 1 1 calc R U . . .
C70 C 0.3522(3) 0.28707(15) 0.19295(13) 0.0534(6) Uani 1 1 d . . . . .
D70 D 0.394212 0.302732 0.154931 0.064 Uiso 1 1 calc R U . . .
C71 C 0.4227(3) 0.28133(18) 0.26159(14) 0.0601(6) Uani 1 1 d . . . . .
D71 D 0.512847 0.292960 0.270410 0.072 Uiso 1 1 calc R U . . .
C72 C 0.3616(3) 0.25889(18) 0.31616(12) 0.0585(6) Uani 1 1 d . . . . .
D72 D 0.409447 0.253982 0.362842 0.070 Uiso 1 1 calc R U . . .

loop_
_atom_site_aniso_label
_atom_site_aniso_U_11
_atom_site_aniso_U_22
_atom_site_aniso_U_33
_atom_site_aniso_U_23
_atom_site_aniso_U_13
_atom_site_aniso_U_12
Ti1 0.01259(12) 0.01426(12) 0.01148(12) -0.00080(9) 0.00063(9) 0.00217(9)
N1 0.0176(6) 0.0164(6) 0.0127(6) 0.0004(4) 0.0009(4) 0.0028(4)
N2 0.0133(5) 0.0144(5) 0.0133(6) -0.0003(4) 0.0007(4) 0.0031(4)
N3 0.0174(6) 0.0162(6) 0.0141(6) -0.0004(4) 0.0011(4) 0.0019(4)
N4 0.0138(5) 0.0134(5) 0.0133(6) -0.0011(4) 0.0010(4) 0.0006(4)
C1 0.0123(6) 0.0182(7) 0.0142(7) 0.0001(5) -0.0018(5) 0.0044(5)
C2 0.0125(6) 0.0222(7) 0.0162(7) 0.0005(5) 0.0001(5) 0.0031(5)
C3 0.0136(6) 0.0304(8) 0.0171(7) 0.0002(6) 0.0018(5) 0.0078(6)
C4 0.0177(7) 0.0242(7) 0.0188(7) -0.0047(6) -0.0009(5) 0.0093(6)
C5 0.0162(7) 0.0176(7) 0.0180(7) -0.0008(5) -0.0009(5) 0.0059(5)
C6 0.0140(6) 0.0147(6) 0.0128(6) 0.0005(5) 0.0006(5) 0.0024(5)
C7 0.0167(6) 0.0133(6) 0.0167(7) 0.0010(5) 0.0035(5) 0.0045(5)
C8 0.0175(7) 0.0182(7) 0.0200(7) -0.0001(6) 0.0016(5) 0.0031(5)
C9 0.0191(7) 0.0170(7) 0.0308(8) 0.0007(6) 0.0060(6) 0.0012(5)
C10 0.0260(8) 0.0184(7) 0.0304(8) 0.0050(6) 0.0127(6) 0.0079(6)
C11 0.0249(8) 0.0231(7) 0.0207(7) 0.0045(6) 0.0045(6) 0.0092(6)
C12 0.0190(7) 0.0185(7) 0.0184(7) 0.0014(5) 0.0008(5) 0.0052(5)
C13 0.0373(9) 0.0288(9) 0.0357(10) 0.0092(7) 0.0178(8) 0.0050(7)
C14 0.0160(6) 0.0167(7) 0.0116(6) 0.0004(5) 0.0021(5) 0.0009(5)
C15 0.0183(7) 0.0175(7) 0.0192(7) -0.0010(5) 0.0013(5) 0.0026(5)
C16 0.0171(7) 0.0248(8) 0.0211(7) -0.0006(6) -0.0015(5) 0.0030(6)
C17 0.0201(7) 0.0237(8) 0.0242(8) -0.0018(6) 0.0002(6) -0.0024(6)
C18 0.0240(8) 0.0166(7) 0.0351(9) -0.0010(6) 0.0007(6) -0.0005(6)
C19 0.0182(7) 0.0183(7) 0.0237(8) 0.0004(6) -0.0002(6) 0.0030(5)
C20 0.0245(8) 0.0277(9) 0.0446(11) -0.0013(8) -0.0039(7) -0.0046(7)
C21 0.0133(6) 0.0112(6) 0.0152(7) 0.0005(5) 0.0003(5) 0.0003(5)
C22 0.0191(7) 0.0198(7) 0.0128(7) -0.0011(5) 0.0007(5) 0.0057(5)
C23 0.0254(8) 0.0267(8) 0.0196(8) 0.0032(6) 0.0076(6) 0.0065(6)
C24 0.0457(11) 0.0478(11) 0.0197(8) 0.0102(7) 0.0125(7) 0.0193(9)
C25 0.0534(12) 0.0558(12) 0.0145(8) -0.0062(8) 0.0035(7) 0.0257(10)
C26 0.0404(10) 0.0398(10) 0.0247(9) -0.0143(7) -0.0038(7) 0.0156(8)
C27 0.0263(8) 0.0216(8) 0.0221(8) -0.0048(6) 0.0014(6) 0.0067(6)
C28 0.0161(6) 0.0165(7) 0.0130(6) 0.0009(5) -0.0001(5) 0.0048(5)
C29 0.0166(7) 0.0201(7) 0.0171(7) 0.0010(5) 0.0032(5) 0.0041(5)
C30 0.0178(7) 0.0306(8) 0.0222(8) 0.0027(6) 0.0025(6) 0.0079(6)
C31 0.0263(8) 0.0273(8) 0.0230(8) 0.0035(6) 0.0044(6) 0.0147(6)
C32 0.0285(8) 0.0184(7) 0.0189(7) 0.0029(6) 0.0031(6) 0.0094(6)
C33 0.0208(7) 0.0157(7) 0.0164(7) 0.0010(5) 0.0016(5) 0.0044(5)
C34 0.0134(6) 0.0141(6) 0.0130(6) -0.0030(5) -0.0015(5) -0.0004(5)
C35 0.0126(6) 0.0166(7) 0.0153(7) -0.0025(5) 0.0001(5) 0.0001(5)
C36 0.0157(6) 0.0194(7) 0.0155(7) -0.0012(5) 0.0016(5) -0.0029(5)
C37 0.0185(7) 0.0150(7) 0.0174(7) 0.0009(5) -0.0015(5) -0.0014(5)
C38 0.0169(6) 0.0143(6) 0.0158(7) -0.0020(5) -0.0007(5) 0.0017(5)
C39 0.0132(6) 0.0138(6) 0.0127(6) -0.0011(5) 0.0003(5) 0.0017(5)
C40 0.0165(6) 0.0108(6) 0.0155(7) -0.0002(5) 0.0030(5) 0.0018(5)
C41 0.0176(7) 0.0156(7) 0.0171(7) 0.0006(5) 0.0012(5) 0.0028(5)
C42 0.0187(7) 0.0175(7) 0.0262(8) 0.0010(6) 0.0067(6) 0.0045(5)
C43 0.0274(8) 0.0186(7) 0.0232(8) -0.0020(6) 0.0110(6) 0.0033(6)
C44 0.0259(8) 0.0194(7) 0.0159(7) -0.0034(6) 0.0033(6) -0.0011(6)
C45 0.0177(7) 0.0155(7) 0.0169(7) -0.0004(5) 0.0018(5) 0.0009(5)
C46 0.0391(10) 0.0426(10) 0.0308(9) -0.0091(8) 0.0152(8) 0.0107(8)
C47 0.0134(6) 0.0183(7) 0.0120(6) 0.0021(5) 0.0020(5) 0.0031(5)
C48 0.0171(7) 0.0177(7) 0.0162(7) 0.0033(5) 0.0018(5) 0.0017(5)
C49 0.0157(7) 0.0227(7) 0.0235(8) 0.0034(6) 0.0009(5) -0.0010(5)
C50 0.0163(7) 0.0279(8) 0.0285(8) 0.0074(6) 0.0044(6) 0.0057(6)
C51 0.0215(7) 0.0193(7) 0.0298(8) 0.0031(6) 0.0082(6) 0.0070(6)
C52 0.0175(7) 0.0184(7) 0.0195(7) 0.0001(5) 0.0029(5) 0.0021(5)
C53 0.0184(8) 0.0362(10) 0.0511(12) 0.0032(8) 0.0030(7) 0.0090(7)
C54 0.0126(6) 0.0135(6) 0.0147(7) -0.0014(5) 0.0013(5) 0.0034(5)
C55 0.0176(6) 0.0152(7) 0.0135(7) 0.0011(5) 0.0007(5) 0.0030(5)
C56 0.0188(7) 0.0225(7) 0.0184(7) 0.0040(6) 0.0040(5) 0.0060(5)
C57 0.0326(8) 0.0327(9) 0.0163(7) 0.0049(6) 0.0082(6) 0.0141(7)
C58 0.0385(9) 0.0307(9) 0.0185(8) 0.0093(6) 0.0065(6) 0.0133(7)
C59 0.0274(8) 0.0213(7) 0.0199(8) 0.0039(6) 0.0021(6) 0.0098(6)
C60 0.0242(7) 0.0167(7) 0.0179(7) 0.0013(5) 0.0033(6) 0.0043(5)
C61 0.0169(7) 0.0180(7) 0.0135(7) -0.0014(5) 0.0002(5) -0.0028(5)
C62 0.0166(7) 0.0270(8) 0.0221(8) 0.0028(6) 0.0019(6) -0.0021(6)
C63 0.0226(8) 0.0372(10) 0.0287(9) 0.0047(7) -0.0021(6) -0.0126(7)
C64 0.0362(9) 0.0276(9) 0.0287(9) -0.0021(7) 0.0014(7) -0.0154(7)
C65 0.0408(9) 0.0204(8) 0.0229(8) -0.0040(6) 0.0046(7) -0.0063(7)
C66 0.0248(7) 0.0166(7) 0.0178(7) -0.0024(5) 0.0037(6) -0.0013(6)
C67 0.0717(16) 0.0632(15) 0.0335(12) -0.0077(10) 0.0051(11) -0.0114(12)
C68 0.0559(14) 0.0510(13) 0.0443(13) -0.0054(10) -0.0038(10) 0.0031(10)
C69 0.0723(15) 0.0362(11) 0.0337(11) 0.0010(9) -0.0077(10) 0.0116(10)
C70 0.0769(17) 0.0390(12) 0.0434(13) 0.0006(9) 0.0115(11) -0.0010(11)
C71 0.0548(14) 0.0558(15) 0.0614(16) -0.0081(12) -0.0032(12) -0.0102(11)
C72 0.0737(17) 0.0588(15) 0.0325(12) -0.0101(10) -0.0098(11) -0.0086(12)

loop_
_atom_type_symbol
_atom_type_description
_atom_type_scat_dispersion_real
_atom_type_scat_dispersion_imag
_atom_type_scat_source
C C 0.0181 0.0091 'International Tables Vol C Tables 4.2.6.8 and 6.1.1.4'
H H 0.0000 0.0000 'International Tables Vol C Tables 4.2.6.8 and 6.1.1.4'
N N 0.0311 0.0180 'International Tables Vol C Tables 4.2.6.8 and 6.1.1.4'
Ti Ti 0.2191 1.8069 'International Tables Vol C Tables 4.2.6.8 and 6.1.1.4'
D D 0.0000 0.0000 'International Tables Vol C Tables 4.2.6.8 and 6.1.1.4'

loop_
_geom_angle_atom_site_label_1
_geom_angle_atom_site_label_2
_geom_angle_atom_site_label_3
_geom_angle
_geom_angle_site_symmetry_1
_geom_angle_site_symmetry_3
_geom_angle_publ_flag
N2 Ti1 N4 96.56(5) . . ?
N2 Ti1 C1 71.87(5) . . ?
N4 Ti1 C1 124.51(5) . . ?
N2 Ti1 C2 85.15(5) . . ?
N4 Ti1 C2 91.94(5) . . ?
C1 Ti1 C2 34.70(5) . . ?
N2 Ti1 C35 89.71(5) . . ?
N4 Ti1 C35 86.31(5) . . ?
C1 Ti1 C35 144.84(5) . . ?
C2 Ti1 C35 174.35(5) . . ?
N2 Ti1 C34 121.93(5) . . ?
N4 Ti1 C34 72.07(5) . . ?
C1 Ti1 C34 159.27(5) . . ?
C2 Ti1 C34 149.21(5) . . ?
C35 Ti1 C34 34.59(5) . . ?
N2 Ti1 C36 86.63(5) . . ?
N4 Ti1 C36 120.40(5) . . ?
C1 Ti1 C36 113.01(5) . . ?
C2 Ti1 C36 147.34(5) . . ?
C35 Ti1 C36 34.10(5) . . ?
C34 Ti1 C36 57.08(5) . . ?
N2 Ti1 C3 119.17(5) . . ?
N4 Ti1 C3 87.96(5) . . ?
C1 Ti1 C3 56.96(5) . . ?
C2 Ti1 C3 34.02(5) . . ?
C35 Ti1 C3 151.03(5) . . ?
C34 Ti1 C3 117.10(5) . . ?
C36 Ti1 C3 140.48(5) . . ?
N2 Ti1 C38 142.44(5) . . ?
N4 Ti1 C38 97.11(5) . . ?
C1 Ti1 C38 125.41(5) . . ?
C2 Ti1 C38 129.03(5) . . ?
C35 Ti1 C38 56.58(5) . . ?
C34 Ti1 C38 34.10(4) . . ?
C36 Ti1 C38 56.39(5) . . ?
C3 Ti1 C38 96.14(5) . . ?
N2 Ti1 C5 97.77(5) . . ?
N4 Ti1 C5 143.77(5) . . ?
C1 Ti1 C5 34.06(5) . . ?
C2 Ti1 C5 56.53(5) . . ?
C35 Ti1 C5 126.76(5) . . ?
C34 Ti1 C5 125.22(5) . . ?
C36 Ti1 C5 93.55(5) . . ?
C3 Ti1 C5 56.06(5) . . ?
C38 Ti1 C5 91.43(5) . . ?
N2 Ti1 C37 115.70(5) . . ?
N4 Ti1 C37 127.98(5) . . ?
C1 Ti1 C37 104.55(5) . . ?
C2 Ti1 C37 128.41(5) . . ?
C35 Ti1 C37 56.22(5) . . ?
C34 Ti1 C37 56.49(5) . . ?
C36 Ti1 C37 33.78(5) . . ?
C3 Ti1 C37 107.56(5) . . ?
C38 Ti1 C37 33.68(5) . . ?
C5 Ti1 C37 73.51(5) . . ?
N2 Ti1 C4 128.07(5) . . ?
N4 Ti1 C4 115.96(5) . . ?
C1 Ti1 C4 56.51(5) . . ?
C2 Ti1 C4 56.19(5) . . ?
C35 Ti1 C4 129.32(5) . . ?
C34 Ti1 C4 106.67(5) . . ?
C36 Ti1 C4 107.17(5) . . ?
C3 Ti1 C4 33.56(5) . . ?
C38 Ti1 C4 75.05(5) . . ?
C5 Ti1 C4 33.62(5) . . ?
C37 Ti1 C4 75.59(5) . . ?
C21 N1 C22 125.19(12) . . ?
C21 N2 C28 114.93(11) . . ?
C21 N2 Ti1 127.35(9) . . ?
C28 N2 Ti1 117.39(8) . . ?
C54 N3 C55 124.15(12) . . ?
C54 N4 C61 114.80(11) . . ?
C54 N4 Ti1 127.68(9) . . ?
C61 N4 Ti1 117.44(8) . . ?
C5 C1 C2 107.31(12) . . ?
C5 C1 C6 128.68(13) . . ?
C2 C1 C6 123.94(12) . . ?
C5 C1 Ti1 74.92(8) . . ?
C2 C1 Ti1 72.75(8) . . ?
C6 C1 Ti1 115.60(8) . . ?
C3 C2 C1 108.10(13) . . ?
C3 C2 Ti1 74.14(8) . . ?
C1 C2 Ti1 72.55(8) . . ?
C3 C2 H2 126.0 . . ?
C1 C2 H2 126.0 . . ?
Ti1 C2 H2 119.2 . . ?
C4 C3 C2 108.14(13) . . ?
C4 C3 Ti1 74.13(8) . . ?
C2 C3 Ti1 71.84(8) . . ?
C4 C3 H3 125.9 . . ?
C2 C3 H3 125.9 . . ?
Ti1 C3 H3 119.9 . . ?
C3 C4 C5 108.34(13) . . ?
C3 C4 Ti1 72.31(8) . . ?
C5 C4 Ti1 72.99(8) . . ?
C3 C4 H4 125.8 . . ?
C5 C4 H4 125.8 . . ?
Ti1 C4 H4 120.6 . . ?
C4 C5 C1 108.08(13) . . ?
C4 C5 Ti1 73.39(8) . . ?
C1 C5 Ti1 71.02(8) . . ?
C4 C5 H5 126.0 . . ?
C1 C5 H5 126.0 . . ?
Ti1 C5 H5 121.4 . . ?
C1 C6 C14 104.61(11) . . ?
C1 C6 C7 111.67(11) . . ?
C14 C6 C7 114.96(11) . . ?
C1 C6 C21 108.11(11) . . ?
C14 C6 C21 111.73(11) . . ?
C7 C6 C21 105.70(10) . . ?
C12 C7 C8 116.96(13) . . ?
C12 C7 C6 124.55(13) . . ?
C8 C7 C6 118.16(12) . . ?
C9 C8 C7 121.68(14) . . ?
C9 C8 H8 119.2 . . ?
C7 C8 H8 119.2 . . ?
C8 C9 C10 120.80(14) . . ?
C8 C9 H9 119.6 . . ?
C10 C9 H9 119.6 . . ?
C9 C10 C11 117.72(14) . . ?
C9 C10 C13 121.46(15) . . ?
C11 C10 C13 120.82(15) . . ?
C12 C11 C10 121.46(14) . . ?
C12 C11 H11 119.3 . . ?
C10 C11 H11 119.3 . . ?
C11 C12 C7 121.31(14) . . ?
C11 C12 H12 119.3 . . ?
C7 C12 H12 119.3 . . ?
C10 C13 H13A 109.5 . . ?
C10 C13 H13B 109.5 . . ?
H13A C13 H13B 109.5 . . ?
C10 C13 H13C 109.5 . . ?
H13A C13 H13C 109.5 . . ?
H13B C13 H13C 109.5 . . ?
C19 C14 C15 117.84(13) . . ?
C19 C14 C6 122.69(12) . . ?
C15 C14 C6 118.86(12) . . ?
C16 C15 C14 121.19(14) . . ?
C16 C15 H15 119.4 . . ?
C14 C15 H15 119.4 . . ?
C15 C16 C17 121.19(14) . . ?
C15 C16 H16 119.4 . . ?
C17 C16 H16 119.4 . . ?
C18 C17 C16 117.56(14) . . ?
C18 C17 C20 121.78(15) . . ?
C16 C17 C20 120.65(14) . . ?
C17 C18 C19 121.54(14) . . ?
C17 C18 H18 119.2 . . ?
C19 C18 H18 119.2 . . ?
C14 C19 C18 120.65(14) . . ?
C14 C19 H19 119.7 . . ?
C18 C19 H19 119.7 . . ?
C17 C20 H20A 109.5 . . ?
C17 C20 H20B 109.5 . . ?
H20A C20 H20B 109.5 . . ?
C17 C20 H20C 109.5 . . ?
H20A C20 H20C 109.5 . . ?
H20B C20 H20C 109.5 . . ?
N1 C21 N2 121.19(12) . . ?
N1 C21 C6 124.10(12) . . ?
N2 C21 C6 114.67(11) . . ?
N1 C22 C23 109.61(12) . . ?
N1 C22 C27 108.38(12) . . ?
C23 C22 C27 109.07(12) . . ?
N1 C22 H22 109.9 . . ?
C23 C22 H22 109.9 . . ?
C27 C22 H22 109.9 . . ?
C22 C23 C24 111.33(14) . . ?
C22 C23 H23A 109.4 . . ?
C24 C23 H23A 109.4 . . ?
C22 C23 H23B 109.4 . . ?
C24 C23 H23B 109.4 . . ?
H23A C23 H23B 108.0 . . ?
C23 C24 C25 111.52(14) . . ?
C23 C24 H24A 109.3 . . ?
C25 C24 H24A 109.3 . . ?
C23 C24 H24B 109.3 . . ?
C25 C24 H24B 109.3 . . ?
H24A C24 H24B 108.0 . . ?
C26 C25 C24 111.42(14) . . ?
C26 C25 H25A 109.3 . . ?
C24 C25 H25A 109.3 . . ?
C26 C25 H25B 109.3 . . ?
C24 C25 H25B 109.3 . . ?
H25A C25 H25B 108.0 . . ?
C25 C26 C27 110.85(15) . . ?
C25 C26 H26A 109.5 . . ?
C27 C26 H26A 109.5 . . ?
C25 C26 H26B 109.5 . . ?
C27 C26 H26B 109.5 . . ?
H26A C26 H26B 108.1 . . ?
C26 C27 C22 111.47(13) . . ?
C26 C27 H27A 109.3 . . ?
C22 C27 H27A 109.3 . . ?
C26 C27 H27B 109.3 . . ?
C22 C27 H27B 109.3 . . ?
H27A C27 H27B 108.0 . . ?
N2 C28 C29 115.60(11) . . ?
N2 C28 C33 113.83(11) . . ?
C29 C28 C33 109.21(11) . . ?
N2 C28 H28 105.8 . . ?
C29 C28 H28 105.8 . . ?
C33 C28 H28 105.8 . . ?
C28 C29 C30 110.84(12) . . ?
C28 C29 H29A 109.5 . . ?
C30 C29 H29A 109.5 . . ?
C28 C29 H29B 109.5 . . ?
C30 C29 H29B 109.5 . . ?
H29A C29 H29B 108.1 . . ?
C31 C30 C29 110.86(12) . . ?
C31 C30 H30A 109.5 . . ?
C29 C30 H30A 109.5 . . ?
C31 C30 H30B 109.5 . . ?
C29 C30 H30B 109.5 . . ?
H30A C30 H30B 108.1 . . ?
C32 C31 C30 110.54(12) . . ?
C32 C31 H31A 109.5 . . ?
C30 C31 H31A 109.5 . . ?
C32 C31 H31B 109.5 . . ?
C30 C31 H31B 109.5 . . ?
H31A C31 H31B 108.1 . . ?
C31 C32 C33 110.82(12) . . ?
C31 C32 H32A 109.5 . . ?
C33 C32 H32A 109.5 . . ?
C31 C32 H32B 109.5 . . ?
C33 C32 H32B 109.5 . . ?
H32A C32 H32B 108.1 . . ?
C32 C33 C28 110.04(12) . . ?
C32 C33 H33A 109.7 . . ?
C28 C33 H33A 109.7 . . ?
C32 C33 H33B 109.7 . . ?
C28 C33 H33B 109.7 . . ?
H33A C33 H33B 108.2 . . ?
C38 C34 C35 107.41(12) . . ?
C38 C34 C39 129.37(12) . . ?
C35 C34 C39 123.13(12) . . ?
C38 C34 Ti1 74.55(8) . . ?
C35 C34 Ti1 72.69(7) . . ?
C39 C34 Ti1 115.75(8) . . ?
C36 C35 C34 108.33(12) . . ?
C36 C35 Ti1 73.69(8) . . ?
C34 C35 Ti1 72.71(7) . . ?
C36 C35 H35 125.8 . . ?
C34 C35 H35 125.8 . . ?
Ti1 C35 H35 119.6 . . ?
C35 C36 C37 107.85(12) . . ?
C35 C36 Ti1 72.21(8) . . ?
C37 C36 Ti1 74.31(8) . . ?
C35 C36 H36 126.1 . . ?
C37 C36 H36 126.1 . . ?
Ti1 C36 H36 119.3 . . ?
C36 C37 C38 108.38(12) . . ?
C36 C37 Ti1 71.92(8) . . ?
C38 C37 Ti1 72.84(8) . . ?
C36 C37 H37 125.8 . . ?
C38 C37 H37 125.8 . . ?
Ti1 C37 H37 121.2 . . ?
C37 C38 C34 108.01(12) . . ?
C37 C38 Ti1 73.48(8) . . ?
C34 C38 Ti1 71.35(8) . . ?
C37 C38 H38 126.0 . . ?
C34 C38 H38 126.0 . . ?
Ti1 C38 H38 120.9 . . ?
C34 C39 C47 104.96(10) . . ?
C34 C39 C40 111.11(11) . . ?
C47 C39 C40 115.83(11) . . ?
C34 C39 C54 108.55(11) . . ?
C47 C39 C54 111.02(11) . . ?
C40 C39 C54 105.28(10) . . ?
C45 C40 C41 117.29(13) . . ?
C45 C40 C39 125.16(12) . . ?
C41 C40 C39 117.35(12) . . ?
C42 C41 C40 121.40(13) . . ?
C42 C41 H41 119.3 . . ?
C40 C41 H41 119.3 . . ?
C41 C42 C43 121.15(13) . . ?
C41 C42 H42 119.4 . . ?
C43 C42 H42 119.4 . . ?
C42 C43 C44 117.64(13) . . ?
C42 C43 C46 121.23(15) . . ?
C44 C43 C46 121.13(15) . . ?
C43 C44 C45 121.48(14) . . ?
C43 C44 H44 119.3 . . ?
C45 C44 H44 119.3 . . ?
C40 C45 C44 121.03(13) . . ?
C40 C45 H45 119.5 . . ?
C44 C45 H45 119.5 . . ?
C43 C46 H46A 109.5 . . ?
C43 C46 H46B 109.5 . . ?
H46A C46 H46B 109.5 . . ?
C43 C46 H46C 109.5 . . ?
H46A C46 H46C 109.5 . . ?
H46B C46 H46C 109.5 . . ?
C52 C47 C48 117.72(12) . . ?
C52 C47 C39 121.22(12) . . ?
C48 C47 C39 120.43(12) . . ?
C49 C48 C47 120.76(13) . . ?
C49 C48 H48 119.6 . . ?
C47 C48 H48 119.6 . . ?
C48 C49 C50 121.36(14) . . ?
C48 C49 H49 119.3 . . ?
C50 C49 H49 119.3 . . ?
C51 C50 C49 117.67(13) . . ?
C51 C50 C53 120.92(15) . . ?
C49 C50 C53 121.41(15) . . ?
C50 C51 C52 121.28(14) . . ?
C50 C51 H51 119.4 . . ?
C52 C51 H51 119.4 . . ?
C51 C52 C47 121.07(14) . . ?
C51 C52 H52 119.5 . . ?
C47 C52 H52 119.5 . . ?
C50 C53 H53A 109.5 . . ?
C50 C53 H53B 109.5 . . ?
H53A C53 H53B 109.5 . . ?
C50 C53 H53C 109.5 . . ?
H53A C53 H53C 109.5 . . ?
H53B C53 H53C 109.5 . . ?
N3 C54 N4 121.57(12) . . ?
N3 C54 C39 123.60(12) . . ?
N4 C54 C39 114.80(11) . . ?
N3 C55 C56 109.48(11) . . ?
N3 C55 C60 109.40(11) . . ?
C56 C55 C60 109.00(12) . . ?
N3 C55 H55 109.6 . . ?
C56 C55 H55 109.6 . . ?
C60 C55 H55 109.6 . . ?
C57 C56 C55 111.17(12) . . ?
C57 C56 H56A 109.4 . . ?
C55 C56 H56A 109.4 . . ?
C57 C56 H56B 109.4 . . ?
C55 C56 H56B 109.4 . . ?
H56A C56 H56B 108.0 . . ?
C56 C57 C58 111.74(13) . . ?
C56 C57 H57A 109.3 . . ?
C58 C57 H57A 109.3 . . ?
C56 C57 H57B 109.3 . . ?
C58 C57 H57B 109.3 . . ?
H57A C57 H57B 107.9 . . ?
C59 C58 C57 111.25(13) . . ?
C59 C58 H58A 109.4 . . ?
C57 C58 H58A 109.4 . . ?
C59 C58 H58B 109.4 . . ?
C57 C58 H58B 109.4 . . ?
H58A C58 H58B 108.0 . . ?
C58 C59 C60 111.18(13) . . ?
C58 C59 H59A 109.4 . . ?
C60 C59 H59A 109.4 . . ?
C58 C59 H59B 109.4 . . ?
C60 C59 H59B 109.4 . . ?
H59A C59 H59B 108.0 . . ?
C59 C60 C55 110.44(12) . . ?
C59 C60 H60A 109.6 . . ?
C55 C60 H60A 109.6 . . ?
C59 C60 H60B 109.6 . . ?
C55 C60 H60B 109.6 . . ?
H60A C60 H60B 108.1 . . ?
N4 C61 C62 114.78(12) . . ?
N4 C61 C66 114.92(11) . . ?
C62 C61 C66 108.86(12) . . ?
N4 C61 H61 105.8 . . ?
C62 C61 H61 105.8 . . ?
C66 C61 H61 105.8 . . ?
C63 C62 C61 110.52(13) . . ?
C63 C62 H62A 109.5 . . ?
C61 C62 H62A 109.5 . . ?
C63 C62 H62B 109.5 . . ?
C61 C62 H62B 109.5 . . ?
H62A C62 H62B 108.1 . . ?
C64 C63 C62 111.74(13) . . ?
C64 C63 H63A 109.3 . . ?
C62 C63 H63A 109.3 . . ?
C64 C63 H63B 109.3 . . ?
C62 C63 H63B 109.3 . . ?
H63A C63 H63B 107.9 . . ?
C63 C64 C65 110.61(14) . . ?
C63 C64 H64A 109.5 . . ?
C65 C64 H64A 109.5 . . ?
C63 C64 H64B 109.5 . . ?
C65 C64 H64B 109.5 . . ?
H64A C64 H64B 108.1 . . ?
C64 C65 C66 110.51(13) . . ?
C64 C65 H65A 109.5 . . ?
C66 C65 H65A 109.5 . . ?
C64 C65 H65B 109.5 . . ?
C66 C65 H65B 109.5 . . ?
H65A C65 H65B 108.1 . . ?
C65 C66 C61 110.34(13) . . ?
C65 C66 H66A 109.6 . . ?
C61 C66 H66A 109.6 . . ?
C65 C66 H66B 109.6 . . ?
C61 C66 H66B 109.6 . . ?
H66A C66 H66B 108.1 . . ?
C72 C67 C68 119.9(2) . . ?
C72 C67 D67 120.1 . . ?
C68 C67 D67 120.1 . . ?
C69 C68 C67 120.4(2) . . ?
C69 C68 D68 119.8 . . ?
C67 C68 D68 119.8 . . ?
C68 C69 C70 120.0(2) . . ?
C68 C69 D69 120.0 . . ?
C70 C69 D69 120.0 . . ?
C69 C70 C71 120.0(2) . . ?
C69 C70 D70 120.0 . . ?
C71 C70 D70 120.0 . . ?
C72 C71 C70 119.8(2) . . ?
C72 C71 D71 120.1 . . ?
C70 C71 D71 120.1 . . ?
C71 C72 C67 120.0(2) . . ?
C71 C72 D72 120.0 . . ?
C67 C72 D72 120.0 . . ?

loop_
_geom_bond_atom_site_label_1
_geom_bond_atom_site_label_2
_geom_bond_distance
_geom_bond_site_symmetry_2
_geom_bond_publ_flag
Ti1 N2 2.0659(11) . ?
Ti1 N4 2.0742(12) . ?
Ti1 C1 2.3834(13) . ?
Ti1 C2 2.3860(14) . ?
Ti1 C35 2.3872(13) . ?
Ti1 C34 2.3874(13) . ?
Ti1 C36 2.4061(14) . ?
Ti1 C3 2.4154(14) . ?
Ti1 C38 2.4287(14) . ?
Ti1 C5 2.4337(14) . ?
Ti1 C37 2.4368(14) . ?
Ti1 C4 2.4387(14) . ?
N1 C21 1.2851(18) . ?
N1 C22 1.4525(18) . ?
N2 C21 1.3926(18) . ?
N2 C28 1.5001(17) . ?
N3 C54 1.2830(18) . ?
N3 C55 1.4588(17) . ?
N4 C54 1.3932(17) . ?
N4 C61 1.4995(17) . ?
C1 C5 1.412(2) . ?
C1 C2 1.422(2) . ?
C1 C6 1.5170(19) . ?
C2 C3 1.405(2) . ?
C2 H2 0.9500 . ?
C3 C4 1.402(2) . ?
C3 H3 0.9500 . ?
C4 C5 1.409(2) . ?
C4 H4 0.9500 . ?
C5 H5 0.9500 . ?
C6 C14 1.5384(19) . ?
C6 C7 1.5452(19) . ?
C6 C21 1.5642(18) . ?
C7 C12 1.398(2) . ?
C7 C8 1.400(2) . ?
C8 C9 1.392(2) . ?
C8 H8 0.9500 . ?
C9 C10 1.393(2) . ?
C9 H9 0.9500 . ?
C10 C11 1.393(2) . ?
C10 C13 1.507(2) . ?
C11 C12 1.387(2) . ?
C11 H11 0.9500 . ?
C12 H12 0.9500 . ?
C13 H13A 0.9800 . ?
C13 H13B 0.9800 . ?
C13 H13C 0.9800 . ?
C14 C19 1.388(2) . ?
C14 C15 1.399(2) . ?
C15 C16 1.384(2) . ?
C15 H15 0.9500 . ?
C16 C17 1.392(2) . ?
C16 H16 0.9500 . ?
C17 C18 1.391(2) . ?
C17 C20 1.509(2) . ?
C18 C19 1.395(2) . ?
C18 H18 0.9500 . ?
C19 H19 0.9500 . ?
C20 H20A 0.9800 . ?
C20 H20B 0.9800 . ?
C20 H20C 0.9800 . ?
C22 C23 1.531(2) . ?
C22 C27 1.532(2) . ?
C22 H22 1.0000 . ?
C23 C24 1.536(2) . ?
C23 H23A 0.9900 . ?
C23 H23B 0.9900 . ?
C24 C25 1.535(3) . ?
C24 H24A 0.9900 . ?
C24 H24B 0.9900 . ?
C25 C26 1.509(3) . ?
C25 H25A 0.9900 . ?
C25 H25B 0.9900 . ?
C26 C27 1.523(2) . ?
C26 H26A 0.9900 . ?
C26 H26B 0.9900 . ?
C27 H27A 0.9900 . ?
C27 H27B 0.9900 . ?
C28 C29 1.5347(19) . ?
C28 C33 1.5417(19) . ?
C28 H28 1.0000 . ?
C29 C30 1.5354(19) . ?
C29 H29A 0.9900 . ?
C29 H29B 0.9900 . ?
C30 C31 1.527(2) . ?
C30 H30A 0.9900 . ?
C30 H30B 0.9900 . ?
C31 C32 1.525(2) . ?
C31 H31A 0.9900 . ?
C31 H31B 0.9900 . ?
C32 C33 1.5321(19) . ?
C32 H32A 0.9900 . ?
C32 H32B 0.9900 . ?
C33 H33A 0.9900 . ?
C33 H33B 0.9900 . ?
C34 C38 1.4127(19) . ?
C34 C35 1.4195(19) . ?
C34 C39 1.5131(19) . ?
C35 C36 1.405(2) . ?
C35 H35 0.9500 . ?
C36 C37 1.407(2) . ?
C36 H36 0.9500 . ?
C37 C38 1.410(2) . ?
C37 H37 0.9500 . ?
C38 H38 0.9500 . ?
C39 C47 1.5401(18) . ?
C39 C40 1.5473(18) . ?
C39 C54 1.5655(18) . ?
C40 C45 1.3909(19) . ?
C40 C41 1.4006(19) . ?
C41 C42 1.388(2) . ?
C41 H41 0.9500 . ?
C42 C43 1.389(2) . ?
C42 H42 0.9500 . ?
C43 C44 1.390(2) . ?
C43 C46 1.511(2) . ?
C44 C45 1.394(2) . ?
C44 H44 0.9500 . ?
C45 H45 0.9500 . ?
C46 H46A 0.9800 . ?
C46 H46B 0.9800 . ?
C46 H46C 0.9800 . ?
C47 C52 1.3938(19) . ?
C47 C48 1.3983(19) . ?
C48 C49 1.389(2) . ?
C48 H48 0.9500 . ?
C49 C50 1.394(2) . ?
C49 H49 0.9500 . ?
C50 C51 1.389(2) . ?
C50 C53 1.504(2) . ?
C51 C52 1.389(2) . ?
C51 H51 0.9500 . ?
C52 H52 0.9500 . ?
C53 H53A 0.9800 . ?
C53 H53B 0.9800 . ?
C53 H53C 0.9800 . ?
C55 C56 1.5317(19) . ?
C55 C60 1.5323(19) . ?
C55 H55 1.0000 . ?
C56 C57 1.524(2) . ?
C56 H56A 0.9900 . ?
C56 H56B 0.9900 . ?
C57 C58 1.528(2) . ?
C57 H57A 0.9900 . ?
C57 H57B 0.9900 . ?
C58 C59 1.524(2) . ?
C58 H58A 0.9900 . ?
C58 H58B 0.9900 . ?
C59 C60 1.532(2) . ?
C59 H59A 0.9900 . ?
C59 H59B 0.9900 . ?
C60 H60A 0.9900 . ?
C60 H60B 0.9900 . ?
C61 C62 1.536(2) . ?
C61 C66 1.543(2) . ?
C61 H61 1.0000 . ?
C62 C63 1.531(2) . ?
C62 H62A 0.9900 . ?
C62 H62B 0.9900 . ?
C63 C64 1.516(3) . ?
C63 H63A 0.9900 . ?
C63 H63B 0.9900 . ?
C64 C65 1.526(2) . ?
C64 H64A 0.9900 . ?
C64 H64B 0.9900 . ?
C65 C66 1.537(2) . ?
C65 H65A 0.9900 . ?
C65 H65B 0.9900 . ?
C66 H66A 0.9900 . ?
C66 H66B 0.9900 . ?
C67 C72 1.376(4) . ?
C67 C68 1.381(3) . ?
C67 D67 0.9500 . ?
C68 C69 1.365(3) . ?
C68 D68 0.9500 . ?
C69 C70 1.370(4) . ?
C69 D69 0.9500 . ?
C70 C71 1.395(3) . ?
C70 D70 0.9500 . ?
C71 C72 1.368(4) . ?
C71 D71 0.9500 . ?
C72 D72 0.9500 . ?

loop_
_geom_torsion_atom_site_label_1
_geom_torsion_atom_site_label_2
_geom_torsion_atom_site_label_3
_geom_torsion_atom_site_label_4
_geom_torsion
_geom_torsion_site_symmetry_1
_geom_torsion_site_symmetry_2
_geom_torsion_site_symmetry_3
_geom_torsion_site_symmetry_4
_geom_torsion_publ_flag
C5 C1 C2 C3 1.37(15) . . . . ?
C6 C1 C2 C3 -175.82(12) . . . . ?
Ti1 C1 C2 C3 -66.16(10) . . . . ?
C5 C1 C2 Ti1 67.53(9) . . . . ?
C6 C1 C2 Ti1 -109.66(12) . . . . ?
C1 C2 C3 C4 -0.66(16) . . . . ?
Ti1 C2 C3 C4 -65.77(10) . . . . ?
C1 C2 C3 Ti1 65.12(9) . . . . ?
C2 C3 C4 C5 -0.31(16) . . . . ?
Ti1 C3 C4 C5 -64.58(10) . . . . ?
C2 C3 C4 Ti1 64.27(10) . . . . ?
C3 C4 C5 C1 1.17(16) . . . . ?
Ti1 C4 C5 C1 -62.97(9) . . . . ?
C3 C4 C5 Ti1 64.14(10) . . . . ?
C2 C1 C5 C4 -1.56(15) . . . . ?
C6 C1 C5 C4 175.46(13) . . . . ?
Ti1 C1 C5 C4 64.51(10) . . . . ?
C2 C1 C5 Ti1 -66.06(9) . . . . ?
C6 C1 C5 Ti1 110.95(13) . . . . ?
C5 C1 C6 C14 142.24(14) . . . . ?
C2 C1 C6 C14 -41.19(16) . . . . ?
Ti1 C1 C6 C14 -126.95(9) . . . . ?
C5 C1 C6 C7 17.30(19) . . . . ?
C2 C1 C6 C7 -166.13(12) . . . . ?
Ti1 C1 C6 C7 108.11(11) . . . . ?
C5 C1 C6 C21 -98.56(15) . . . . ?
C2 C1 C6 C21 78.00(15) . . . . ?
Ti1 C1 C6 C21 -7.76(13) . . . . ?
C1 C6 C7 C12 119.72(14) . . . . ?
C14 C6 C7 C12 0.76(19) . . . . ?
C21 C6 C7 C12 -122.94(14) . . . . ?
C1 C6 C7 C8 -67.14(15) . . . . ?
C14 C6 C7 C8 173.89(12) . . . . ?
C21 C6 C7 C8 50.19(15) . . . . ?
C12 C7 C8 C9 1.0(2) . . . . ?
C6 C7 C8 C9 -172.63(13) . . . . ?
C7 C8 C9 C10 1.4(2) . . . . ?
C8 C9 C10 C11 -2.6(2) . . . . ?
C8 C9 C10 C13 176.65(14) . . . . ?
C9 C10 C11 C12 1.3(2) . . . . ?
C13 C10 C11 C12 -177.96(14) . . . . ?
C10 C11 C12 C7 1.2(2) . . . . ?
C8 C7 C12 C11 -2.3(2) . . . . ?
C6 C7 C12 C11 170.86(13) . . . . ?
C1 C6 C14 C19 105.55(15) . . . . ?
C7 C6 C14 C19 -131.62(14) . . . . ?
C21 C6 C14 C19 -11.17(18) . . . . ?
C1 C6 C14 C15 -65.26(15) . . . . ?
C7 C6 C14 C15 57.57(17) . . . . ?
C21 C6 C14 C15 178.02(12) . . . . ?
C19 C14 C15 C16 2.0(2) . . . . ?
C6 C14 C15 C16 173.23(13) . . . . ?
C14 C15 C16 C17 -1.0(2) . . . . ?
C15 C16 C17 C18 -0.4(2) . . . . ?
C15 C16 C17 C20 -179.42(15) . . . . ?
C16 C17 C18 C19 0.7(3) . . . . ?
C20 C17 C18 C19 179.71(16) . . . . ?
C15 C14 C19 C18 -1.7(2) . . . . ?
C6 C14 C19 C18 -172.57(14) . . . . ?
C17 C18 C19 C14 0.4(3) . . . . ?
C22 N1 C21 N2 -173.94(12) . . . . ?
C22 N1 C21 C6 8.5(2) . . . . ?
C28 N2 C21 N1 11.13(18) . . . . ?
Ti1 N2 C21 N1 -162.05(10) . . . . ?
C28 N2 C21 C6 -171.06(11) . . . . ?
Ti1 N2 C21 C6 15.75(16) . . . . ?
C1 C6 C21 N1 174.83(13) . . . . ?
C14 C6 C21 N1 -70.59(17) . . . . ?
C7 C6 C21 N1 55.13(16) . . . . ?
C1 C6 C21 N2 -2.90(15) . . . . ?
C14 C6 C21 N2 111.68(13) . . . . ?
C7 C6 C21 N2 -122.60(12) . . . . ?
C21 N1 C22 C23 -117.56(15) . . . . ?
C21 N1 C22 C27 123.51(14) . . . . ?
N1 C22 C23 C24 -175.01(12) . . . . ?
C27 C22 C23 C24 -56.50(16) . . . . ?
C22 C23 C24 C25 54.79(19) . . . . ?
C23 C24 C25 C26 -53.7(2) . . . . ?
C24 C25 C26 C27 55.14(19) . . . . ?
C25 C26 C27 C22 -58.34(18) . . . . ?
N1 C22 C27 C26 177.71(13) . . . . ?
C23 C22 C27 C26 58.44(17) . . . . ?
C21 N2 C28 C29 -70.75(15) . . . . ?
Ti1 N2 C28 C29 103.15(12) . . . . ?
C21 N2 C28 C33 56.87(15) . . . . ?
Ti1 N2 C28 C33 -129.23(10) . . . . ?
N2 C28 C29 C30 -172.04(12) . . . . ?
C33 C28 C29 C30 58.07(15) . . . . ?
C28 C29 C30 C31 -57.15(16) . . . . ?
C29 C30 C31 C32 56.09(17) . . . . ?
C30 C31 C32 C33 -57.19(16) . . . . ?
C31 C32 C33 C28 58.80(16) . . . . ?
N2 C28 C33 C32 170.42(11) . . . . ?
C29 C28 C33 C32 -58.73(15) . . . . ?
C38 C34 C35 C36 1.43(15) . . . . ?
C39 C34 C35 C36 -175.49(12) . . . . ?
Ti1 C34 C35 C36 -65.61(9) . . . . ?
C38 C34 C35 Ti1 67.04(9) . . . . ?
C39 C34 C35 Ti1 -109.87(12) . . . . ?
C34 C35 C36 C37 -1.34(15) . . . . ?
Ti1 C35 C36 C37 -66.31(10) . . . . ?
C34 C35 C36 Ti1 64.97(9) . . . . ?
C35 C36 C37 C38 0.74(16) . . . . ?
Ti1 C36 C37 C38 -64.18(10) . . . . ?
C35 C36 C37 Ti1 64.92(9) . . . . ?
C36 C37 C38 C34 0.15(16) . . . . ?
Ti1 C37 C38 C34 -63.44(9) . . . . ?
C36 C37 C38 Ti1 63.58(10) . . . . ?
C35 C34 C38 C37 -0.96(15) . . . . ?
C39 C34 C38 C37 175.69(13) . . . . ?
Ti1 C34 C38 C37 64.83(10) . . . . ?
C35 C34 C38 Ti1 -65.79(9) . . . . ?
C39 C34 C38 Ti1 110.87(14) . . . . ?
C38 C34 C39 C47 144.02(14) . . . . ?
C35 C34 C39 C47 -39.80(16) . . . . ?
Ti1 C34 C39 C47 -125.23(9) . . . . ?
C38 C34 C39 C40 18.10(19) . . . . ?
C35 C34 C39 C40 -165.71(12) . . . . ?
Ti1 C34 C39 C40 108.85(10) . . . . ?
C38 C34 C39 C54 -97.22(16) . . . . ?
C35 C34 C39 C54 78.97(15) . . . . ?
Ti1 C34 C39 C54 -6.46(13) . . . . ?
C34 C39 C40 C45 116.97(14) . . . . ?
C47 C39 C40 C45 -2.65(19) . . . . ?
C54 C39 C40 C45 -125.70(14) . . . . ?
C34 C39 C40 C41 -68.31(15) . . . . ?
C47 C39 C40 C41 172.06(12) . . . . ?
C54 C39 C40 C41 49.01(15) . . . . ?
C45 C40 C41 C42 -0.8(2) . . . . ?
C39 C40 C41 C42 -175.97(13) . . . . ?
C40 C41 C42 C43 0.2(2) . . . . ?
C41 C42 C43 C44 0.6(2) . . . . ?
C41 C42 C43 C46 -178.67(15) . . . . ?
C42 C43 C44 C45 -0.7(2) . . . . ?
C46 C43 C44 C45 178.53(15) . . . . ?
C41 C40 C45 C44 0.7(2) . . . . ?
C39 C40 C45 C44 175.41(13) . . . . ?
C43 C44 C45 C40 0.1(2) . . . . ?
C34 C39 C47 C52 103.35(14) . . . . ?
C40 C39 C47 C52 -133.73(13) . . . . ?
C54 C39 C47 C52 -13.75(18) . . . . ?
C34 C39 C47 C48 -67.38(15) . . . . ?
C40 C39 C47 C48 55.55(17) . . . . ?
C54 C39 C47 C48 175.53(12) . . . . ?
C52 C47 C48 C49 4.0(2) . . . . ?
C39 C47 C48 C49 175.08(13) . . . . ?
C47 C48 C49 C50 -1.4(2) . . . . ?
C48 C49 C50 C51 -1.8(2) . . . . ?
C48 C49 C50 C53 178.42(15) . . . . ?
C49 C50 C51 C52 2.4(2) . . . . ?
C53 C50 C51 C52 -177.84(16) . . . . ?
C50 C51 C52 C47 0.3(2) . . . . ?
C48 C47 C52 C51 -3.5(2) . . . . ?
C39 C47 C52 C51 -174.45(13) . . . . ?
C55 N3 C54 N4 -173.98(12) . . . . ?
C55 N3 C54 C39 8.2(2) . . . . ?
C61 N4 C54 N3 8.71(18) . . . . ?
Ti1 N4 C54 N3 -167.94(10) . . . . ?
C61 N4 C54 C39 -173.26(10) . . . . ?
Ti1 N4 C54 C39 10.08(16) . . . . ?
C34 C39 C54 N3 177.14(12) . . . . ?
C47 C39 C54 N3 -67.98(16) . . . . ?
C40 C39 C54 N3 58.10(16) . . . . ?
C34 C39 C54 N4 -0.84(15) . . . . ?
C47 C39 C54 N4 114.04(12) . . . . ?
C40 C39 C54 N4 -119.89(12) . . . . ?
C54 N3 C55 C56 -116.41(14) . . . . ?
C54 N3 C55 C60 124.20(14) . . . . ?
N3 C55 C56 C57 -178.02(12) . . . . ?
C60 C55 C56 C57 -58.38(16) . . . . ?
C55 C56 C57 C58 55.90(18) . . . . ?
C56 C57 C58 C59 -53.35(19) . . . . ?
C57 C58 C59 C60 54.31(18) . . . . ?
C58 C59 C60 C55 -57.90(17) . . . . ?
N3 C55 C60 C59 178.93(12) . . . . ?
C56 C55 C60 C59 59.25(15) . . . . ?
C54 N4 C61 C62 -72.82(15) . . . . ?
Ti1 N4 C61 C62 104.20(12) . . . . ?
C54 N4 C61 C66 54.56(16) . . . . ?
Ti1 N4 C61 C66 -128.42(10) . . . . ?
N4 C61 C62 C63 -171.65(12) . . . . ?
C66 C61 C62 C63 57.95(16) . . . . ?
C61 C62 C63 C64 -57.27(18) . . . . ?
C62 C63 C64 C65 55.97(19) . . . . ?
C63 C64 C65 C66 -56.43(18) . . . . ?
C64 C65 C66 C61 58.64(17) . . . . ?
N4 C61 C66 C65 170.66(12) . . . . ?
C62 C61 C66 C65 -59.01(15) . . . . ?
C72 C67 C68 C69 -0.3(4) . . . . ?
C67 C68 C69 C70 -0.8(4) . . . . ?
C68 C69 C70 C71 1.0(4) . . . . ?
C69 C70 C71 C72 -0.1(4) . . . . ?
C70 C71 C72 C67 -1.0(4) . . . . ?
C68 C67 C72 C71 1.2(4) . . . . ?
